data_4324967
loop_
_publ_author_name
'Xuliang Dai'
'Seok-Bong Choi'
'Christopher W. Braun'
'Pooja Vaidya'
'Svetlana Kilina'
'Angel Ugrinov'
'Douglas L. Schulz'
'Philip Boudjouk'

_publ_contact_author
;
Xuliang Dai
Center for Nanoscale Science and Engineering
North Dakota State University
1735 NDSU Research Park Drive
Fargo, ND 58108
USA
;
_publ_contact_author_email xuliang.dai@ndsu.edu
_publ_contact_author_fax 'Intl. Code + (000)000-0000'
_publ_contact_author_phone 'Intl. Code + (000)000-0000'
_publ_section_title
;
 Halide Coordination of Perhalocyclohexasilane Si6X12 (X = Cl or Br)
;
_journal_name_full 'Inorganic Chemistry'
_journal_page_first 4047
_journal_page_last 4053
_journal_paper_doi 10.1021/ic102535n
_journal_volume 50
_journal_year 2011
_chemical_formula_sum 'C32 H72 Br14 N2 Si6'
_chemical_formula_weight 1772.20
_chemical_name_systematic
; 
 ? 
;
_space_group_IT_number 2
_symmetry_cell_setting triclinic
_symmetry_space_group_name_Hall '-P 1'
_symmetry_space_group_name_H-M 'P -1'
_atom_sites_solution_hydrogens geom
_atom_sites_solution_primary direct
_atom_sites_solution_secondary difmap
_audit_creation_method SHELXL-97
_cell_angle_alpha 107.503(6)
_cell_angle_beta 91.912(6)
_cell_angle_gamma 115.239(6)
_cell_formula_units_Z 1
_cell_length_a 11.106(4)
_cell_length_b 12.084(4)
_cell_length_c 12.741(4)
_cell_measurement_reflns_used 2502
_cell_measurement_temperature 293(2)
_cell_measurement_theta_max 27.93
_cell_measurement_theta_min 2.42
_cell_volume 1448.9(8)
_computing_cell_refinement 'Bruker SMART'
_computing_data_collection 'Bruker SMART'
_computing_data_reduction 'Bruker SAINT'
_computing_molecular_graphics 'Bruker SHELXTL'
_computing_publication_material 'Bruker SHELXTL'
_computing_structure_refinement 'SHELXL-97 (Sheldrick, 1997)'
_computing_structure_solution 'SHELXS-97 (Sheldrick, 1990)'
_diffrn_ambient_temperature 293(2)
_diffrn_measured_fraction_theta_full 0.970
_diffrn_measured_fraction_theta_max 0.970
_diffrn_measurement_device_type 'CCD area detector'
_diffrn_measurement_method 'phi and omega scans'
_diffrn_radiation_monochromator graphite
_diffrn_radiation_source 'fine-focus sealed tube'
_diffrn_radiation_type MoK\a
_diffrn_radiation_wavelength 0.71073
_diffrn_reflns_av_R_equivalents 0.0385
_diffrn_reflns_av_sigmaI/netI 0.0643
_diffrn_reflns_limit_h_max 14
_diffrn_reflns_limit_h_min -14
_diffrn_reflns_limit_k_max 14
_diffrn_reflns_limit_k_min -15
_diffrn_reflns_limit_l_max 16
_diffrn_reflns_limit_l_min -16
_diffrn_reflns_number 13955
_diffrn_reflns_theta_full 28.14
_diffrn_reflns_theta_max 28.14
_diffrn_reflns_theta_min 1.99
_exptl_absorpt_coefficient_mu 9.821
_exptl_absorpt_correction_T_max 1.000000
_exptl_absorpt_correction_T_min 0.154212
_exptl_absorpt_correction_type numerical
_exptl_crystal_colour white
_exptl_crystal_density_diffrn 2.031
_exptl_crystal_description plate
_exptl_crystal_F_000 852
_exptl_crystal_size_max 0.34
_exptl_crystal_size_mid 0.32
_exptl_crystal_size_min 0.06
_refine_diff_density_max 1.496
_refine_diff_density_min -1.205
_refine_diff_density_rms 0.212
_refine_ls_extinction_method none
_refine_ls_goodness_of_fit_ref 0.983
_refine_ls_hydrogen_treatment constr
_refine_ls_matrix_type full
_refine_ls_number_parameters 244
_refine_ls_number_reflns 6882
_refine_ls_number_restraints 0
_refine_ls_restrained_S_all 0.983
_refine_ls_R_factor_all 0.0972
_refine_ls_R_factor_gt 0.0509
_refine_ls_shift/su_max 0.000
_refine_ls_shift/su_mean 0.000
_refine_ls_structure_factor_coef Fsqd
_refine_ls_weighting_details 'calc w=1/[\s^2^(Fo^2^)+(0.1027P)^2^+0.0000P] where P=(Fo^2^+2Fc^2^)/3'
_refine_ls_weighting_scheme calc
_refine_ls_wR_factor_gt 0.1371
_refine_ls_wR_factor_ref 0.1710
_reflns_number_gt 4381
_reflns_number_total 6882
_reflns_threshold_expression >2sigma(I)
_cod_data_source_file ic102535n_si_003_4.cif
_cod_data_source_block Si6Br14
_cod_original_cell_volume 1449.0(9)
_cod_database_code 4324967

loop_
_symmetry_equiv_pos_as_xyz
'x, y, z'
'-x, -y, -z'

loop_
_atom_site_label
_atom_site_type_symbol
_atom_site_fract_x
_atom_site_fract_y
_atom_site_fract_z
_atom_site_U_iso_or_equiv
_atom_site_adp_type
_atom_site_occupancy
_atom_site_symmetry_multiplicity
_atom_site_calc_flag
_atom_site_refinement_flags
Br1 Br 0.30368(8) 0.69445(8) 0.68183(6) 0.0473(2) Uani 1 1 d .
Br2 Br 0.32188(8) 0.57760(8) 0.25751(6) 0.0465(2) Uani 1 1 d .
Br3 Br 0.18265(8) 0.13892(7) 0.32002(7) 0.0497(2) Uani 1 1 d .
Br4 Br 0.36993(7) 0.40458(6) 0.59153(5) 0.03441(18) Uani 1 1 d .
Br5 Br 0.51604(8) 0.85898(7) 0.52656(6) 0.0441(2) Uani 1 1 d .
Br6 Br 0.39260(9) 0.28916(9) 0.15905(5) 0.0541(2) Uani 1 1 d .
Br7 Br 0.09922(7) 0.42403(8) 0.41151(6) 0.0454(2) Uani 1 1 d .
Si8 Si 0.36976(18) 0.32491(17) 0.33962(13) 0.0309(4) Uani 1 1 d .
Si9 Si 0.44426(18) 0.67239(17) 0.56401(13) 0.0303(4) Uani 1 1 d .
Si10 Si 0.31724(18) 0.49934(17) 0.39749(13) 0.0298(4) Uani 1 1 d .
N N 0.7237(5) 0.8928(5) 0.2173(4) 0.0316(12) Uani 1 1 d .
C7 C 0.8196(7) 1.0746(7) 0.4131(5) 0.0394(16) Uani 1 1 d .
H7A H 0.7325 1.0738 0.4199 0.047 Uiso 1 1 calc R
H7B H 0.8687 1.1386 0.3791 0.047 Uiso 1 1 calc R
C16 C 0.8167(7) 0.9542(6) 0.1451(5) 0.0368(15) Uani 1 1 d .
H16A H 0.9015 0.9523 0.1616 0.044 Uiso 1 1 calc R
H16B H 0.7767 0.8987 0.0676 0.044 Uiso 1 1 calc R
C4 C 0.6761(7) 0.7466(6) 0.1703(5) 0.0387(16) Uani 1 1 d .
H4A H 0.6095 0.7065 0.2121 0.046 Uiso 1 1 calc R
H4B H 0.6300 0.7144 0.0934 0.046 Uiso 1 1 calc R
C12 C 0.5996(7) 0.9170(7) 0.2180(5) 0.0384(16) Uani 1 1 d .
H12A H 0.5461 0.8792 0.2682 0.046 Uiso 1 1 calc R
H12B H 0.6301 1.0104 0.2482 0.046 Uiso 1 1 calc R
C3 C 0.7825(8) 0.6996(7) 0.1715(6) 0.0466(18) Uani 1 1 d .
H3A H 0.8581 0.7493 0.1415 0.056 Uiso 1 1 calc R
H3B H 0.8161 0.7134 0.2479 0.056 Uiso 1 1 calc R
C8 C 0.7973(7) 0.9429(6) 0.3385(5) 0.0357(15) Uani 1 1 d .
H8A H 0.7464 0.8801 0.3731 0.043 Uiso 1 1 calc R
H8B H 0.8851 0.9441 0.3364 0.043 Uiso 1 1 calc R
C15 C 0.8500(7) 1.0919(7) 0.1541(5) 0.0370(15) Uani 1 1 d .
H15A H 0.7668 1.0978 0.1404 0.044 Uiso 1 1 calc R
H15B H 0.8981 1.1513 0.2291 0.044 Uiso 1 1 calc R
C14 C 0.9364(8) 1.1307(7) 0.0700(6) 0.0449(18) Uani 1 1 d .
H14A H 1.0186 1.1231 0.0834 0.054 Uiso 1 1 calc R
H14B H 0.8876 1.0710 -0.0048 0.054 Uiso 1 1 calc R
C6 C 0.8977(8) 1.1145(8) 0.5278(5) 0.051(2) Uani 1 1 d .
H6A H 0.9880 1.1236 0.5212 0.061 Uiso 1 1 calc R
H6B H 0.8535 1.0457 0.5582 0.061 Uiso 1 1 calc R
C11 C 0.5092(7) 0.8623(8) 0.1046(5) 0.0483(19) Uani 1 1 d .
H11A H 0.4641 0.7677 0.0798 0.058 Uiso 1 1 calc R
H11B H 0.5640 0.8880 0.0504 0.058 Uiso 1 1 calc R
C9 C 0.2988(9) 0.8599(10) 0.1772(7) 0.064(2) Uani 1 1 d .
H9A H 0.2373 0.8967 0.1787 0.095 Uiso 1 1 calc R
H9B H 0.3423 0.8829 0.2524 0.095 Uiso 1 1 calc R
H9C H 0.2496 0.7666 0.1435 0.095 Uiso 1 1 calc R
C13 C 0.9737(10) 1.2683(8) 0.0762(7) 0.065(2) Uani 1 1 d .
H13A H 1.0287 1.2887 0.0215 0.098 Uiso 1 1 calc R
H13B H 1.0235 1.3279 0.1497 0.098 Uiso 1 1 calc R
H13C H 0.8927 1.2758 0.0613 0.098 Uiso 1 1 calc R
C10 C 0.4035(8) 0.9118(9) 0.1105(7) 0.058(2) Uani 1 1 d .
H10A H 0.4493 1.0063 0.1430 0.069 Uiso 1 1 calc R
H10B H 0.3583 0.8882 0.0349 0.069 Uiso 1 1 calc R
C2 C 0.7226(9) 0.5566(8) 0.1021(7) 0.058(2) Uani 1 1 d .
H2A H 0.6432 0.5088 0.1294 0.070 Uiso 1 1 calc R
H2B H 0.6933 0.5446 0.0251 0.070 Uiso 1 1 calc R
C5 C 0.9098(10) 1.2403(9) 0.6085(6) 0.066(3) Uani 1 1 d .
H5A H 0.9608 1.2601 0.6798 0.100 Uiso 1 1 calc R
H5B H 0.8210 1.2315 0.6173 0.100 Uiso 1 1 calc R
H5C H 0.9553 1.3095 0.5800 0.100 Uiso 1 1 calc R
C1 C 0.8176(11) 0.5008(9) 0.1040(8) 0.074(3) Uani 1 1 d .
H1A H 0.7737 0.4101 0.0580 0.110 Uiso 1 1 calc R
H1B H 0.8449 0.5095 0.1796 0.110 Uiso 1 1 calc R
H1C H 0.8959 0.5465 0.0759 0.110 Uiso 1 1 calc R

loop_
_atom_site_aniso_label
_atom_site_aniso_U_11
_atom_site_aniso_U_22
_atom_site_aniso_U_33
_atom_site_aniso_U_23
_atom_site_aniso_U_13
_atom_site_aniso_U_12
Br1 0.0493(5) 0.0508(5) 0.0444(4) 0.0110(3) 0.0203(3) 0.0283(4)
Br2 0.0499(5) 0.0523(5) 0.0392(4) 0.0257(3) 0.0030(3) 0.0191(4)
Br3 0.0375(4) 0.0350(4) 0.0607(5) 0.0139(3) -0.0016(3) 0.0052(3)
Br4 0.0371(4) 0.0384(4) 0.0287(3) 0.0155(3) 0.0106(3) 0.0153(3)
Br5 0.0500(5) 0.0318(4) 0.0498(4) 0.0164(3) 0.0072(3) 0.0167(3)
Br6 0.0677(6) 0.0637(5) 0.0216(3) 0.0053(3) 0.0063(3) 0.0283(5)
Br7 0.0310(4) 0.0475(5) 0.0507(4) 0.0139(3) 0.0082(3) 0.0138(3)
Si8 0.0336(10) 0.0311(10) 0.0238(8) 0.0063(7) 0.0029(7) 0.0136(8)
Si9 0.0331(10) 0.0296(9) 0.0254(8) 0.0072(7) 0.0056(7) 0.0135(8)
Si10 0.0309(9) 0.0305(10) 0.0249(8) 0.0098(7) 0.0051(7) 0.0113(8)
N 0.037(3) 0.033(3) 0.024(2) 0.009(2) 0.005(2) 0.016(3)
C7 0.048(4) 0.043(4) 0.026(3) 0.013(3) 0.007(3) 0.020(4)
C16 0.031(4) 0.043(4) 0.031(3) 0.017(3) 0.011(3) 0.008(3)
C4 0.048(4) 0.031(4) 0.033(3) 0.010(3) 0.010(3) 0.014(3)
C12 0.036(4) 0.041(4) 0.036(3) 0.011(3) 0.007(3) 0.017(3)
C3 0.059(5) 0.044(4) 0.040(4) 0.019(3) 0.016(3) 0.023(4)
C8 0.045(4) 0.041(4) 0.027(3) 0.013(3) 0.004(3) 0.024(3)
C15 0.033(4) 0.041(4) 0.036(3) 0.018(3) 0.007(3) 0.014(3)
C14 0.052(5) 0.048(5) 0.043(4) 0.026(3) 0.015(3) 0.023(4)
C6 0.058(5) 0.057(5) 0.028(3) 0.009(3) -0.003(3) 0.021(4)
C11 0.042(4) 0.067(5) 0.033(4) 0.014(3) 0.004(3) 0.024(4)
C9 0.064(6) 0.088(7) 0.046(4) 0.013(4) 0.004(4) 0.049(5)
C13 0.073(6) 0.058(6) 0.053(5) 0.029(4) 0.010(4) 0.012(5)
C10 0.047(5) 0.065(6) 0.054(5) 0.022(4) -0.006(4) 0.019(4)
C2 0.079(6) 0.039(5) 0.055(5) 0.009(4) 0.018(4) 0.030(5)
C5 0.090(7) 0.072(6) 0.028(4) 0.004(4) 0.011(4) 0.037(6)
C1 0.100(8) 0.052(6) 0.073(6) 0.017(5) 0.013(6) 0.042(6)

loop_
_atom_type_symbol
_atom_type_description
_atom_type_scat_dispersion_real
_atom_type_scat_dispersion_imag
_atom_type_scat_source
C C 0.0033 0.0016 'International Tables Vol C Tables 4.2.6.8 and 6.1.1.4'
N N 0.0061 0.0033 'International Tables Vol C Tables 4.2.6.8 and 6.1.1.4'
Si Si 0.0817 0.0704 'International Tables Vol C Tables 4.2.6.8 and 6.1.1.4'
Br Br -0.2901 2.4595 'International Tables Vol C Tables 4.2.6.8 and 6.1.1.4'
H H 0.0000 0.0000 'International Tables Vol C Tables 4.2.6.8 and 6.1.1.4'

loop_
_geom_angle_atom_site_label_1
_geom_angle_atom_site_label_2
_geom_angle_atom_site_label_3
_geom_angle
_geom_angle_site_symmetry_3
Br3 Si8 Br6 99.82(7) .
Br3 Si8 Si10 108.80(9) .
Br6 Si8 Si10 107.52(8) .
Br3 Si8 Si9 109.06(9) 2_666
Br6 Si8 Si9 107.67(9) 2_666
Si10 Si8 Si9 121.74(9) 2_666
Br1 Si9 Br5 101.33(8) .
Br1 Si9 Si10 108.85(9) .
Br5 Si9 Si10 107.50(8) .
Br1 Si9 Si8 109.26(8) 2_666
Br5 Si9 Si8 108.59(9) 2_666
Si10 Si9 Si8 119.73(10) 2_666
Br7 Si10 Br2 101.40(8) .
Br7 Si10 Si8 109.35(9) .
Br2 Si10 Si8 109.12(8) .
Br7 Si10 Si9 107.88(8) .
Br2 Si10 Si9 109.41(9) .
Si8 Si10 Si9 118.34(10) .
C16 N C4 108.1(5) .
C16 N C12 112.1(5) .
C4 N C12 108.5(5) .
C16 N C8 111.7(5) .
C4 N C8 107.6(5) .
C12 N C8 108.7(5) .
C8 C7 C6 112.4(6) .
C8 C7 H7A 109.1 .
C6 C7 H7A 109.1 .
C8 C7 H7B 109.1 .
C6 C7 H7B 109.1 .
H7A C7 H7B 107.9 .
C15 C16 N 119.0(5) .
C15 C16 H16A 107.6 .
N C16 H16A 107.6 .
C15 C16 H16B 107.6 .
N C16 H16B 107.6 .
H16A C16 H16B 107.0 .
C3 C4 N 117.5(6) .
C3 C4 H4A 107.9 .
N C4 H4A 107.9 .
C3 C4 H4B 107.9 .
N C4 H4B 107.9 .
H4A C4 H4B 107.2 .
C11 C12 N 115.0(5) .
C11 C12 H12A 108.5 .
N C12 H12A 108.5 .
C11 C12 H12B 108.5 .
N C12 H12B 108.5 .
H12A C12 H12B 107.5 .
C2 C3 C4 110.1(7) .
C2 C3 H3A 109.6 .
C4 C3 H3A 109.6 .
C2 C3 H3B 109.6 .
C4 C3 H3B 109.6 .
H3A C3 H3B 108.2 .
C7 C8 N 117.7(5) .
C7 C8 H8A 107.9 .
N C8 H8A 107.9 .
C7 C8 H8B 107.9 .
N C8 H8B 107.9 .
H8A C8 H8B 107.2 .
C14 C15 C16 110.2(6) .
C14 C15 H15A 109.6 .
C16 C15 H15A 109.6 .
C14 C15 H15B 109.6 .
C16 C15 H15B 109.6 .
H15A C15 H15B 108.1 .
C13 C14 C15 112.4(6) .
C13 C14 H14A 109.1 .
C15 C14 H14A 109.1 .
C13 C14 H14B 109.1 .
C15 C14 H14B 109.1 .
H14A C14 H14B 107.9 .
C7 C6 C5 113.7(7) .
C7 C6 H6A 108.8 .
C5 C6 H6A 108.8 .
C7 C6 H6B 108.8 .
C5 C6 H6B 108.8 .
H6A C6 H6B 107.7 .
C12 C11 C10 110.9(6) .
C12 C11 H11A 109.5 .
C10 C11 H11A 109.5 .
C12 C11 H11B 109.5 .
C10 C11 H11B 109.5 .
H11A C11 H11B 108.1 .
C10 C9 H9A 109.5 .
C10 C9 H9B 109.5 .
H9A C9 H9B 109.5 .
C10 C9 H9C 109.5 .
H9A C9 H9C 109.5 .
H9B C9 H9C 109.5 .
C14 C13 H13A 109.5 .
C14 C13 H13B 109.5 .
H13A C13 H13B 109.5 .
C14 C13 H13C 109.5 .
H13A C13 H13C 109.5 .
H13B C13 H13C 109.5 .
C9 C10 C11 114.2(7) .
C9 C10 H10A 108.7 .
C11 C10 H10A 108.7 .
C9 C10 H10B 108.7 .
C11 C10 H10B 108.7 .
H10A C10 H10B 107.6 .
C1 C2 C3 113.6(8) .
C1 C2 H2A 108.8 .
C3 C2 H2A 108.8 .
C1 C2 H2B 108.8 .
C3 C2 H2B 108.8 .
H2A C2 H2B 107.7 .
C6 C5 H5A 109.5 .
C6 C5 H5B 109.5 .
H5A C5 H5B 109.5 .
C6 C5 H5C 109.5 .
H5A C5 H5C 109.5 .
H5B C5 H5C 109.5 .
C2 C1 H1A 109.5 .
C2 C1 H1B 109.5 .
H1A C1 H1B 109.5 .
C2 C1 H1C 109.5 .
H1A C1 H1C 109.5 .
H1B C1 H1C 109.5 .

loop_
_geom_bond_atom_site_label_1
_geom_bond_atom_site_label_2
_geom_bond_distance
_geom_bond_site_symmetry_2
Br1 Si9 2.2433(19) .
Br2 Si10 2.2487(19) .
Br3 Si8 2.253(2) .
Br5 Si9 2.256(2) .
Br6 Si8 2.2535(19) .
Br7 Si10 2.229(2) .
Si8 Si10 2.339(3) .
Si8 Si9 2.350(3) 2_666
Si9 Si10 2.341(2) .
Si9 Si8 2.350(3) 2_666
N C16 1.512(7) .
N C4 1.517(8) .
N C12 1.525(8) .
N C8 1.533(7) .
C7 C8 1.495(9) .
C7 C6 1.502(9) .
C7 H7A 0.9700 .
C7 H7B 0.9700 .
C16 C15 1.509(9) .
C16 H16A 0.9700 .
C16 H16B 0.9700 .
C4 C3 1.515(10) .
C4 H4A 0.9700 .
C4 H4B 0.9700 .
C12 C11 1.515(9) .
C12 H12A 0.9700 .
C12 H12B 0.9700 .
C3 C2 1.508(10) .
C3 H3A 0.9700 .
C3 H3B 0.9700 .
C8 H8A 0.9700 .
C8 H8B 0.9700 .
C15 C14 1.508(9) .
C15 H15A 0.9700 .
C15 H15B 0.9700 .
C14 C13 1.508(10) .
C14 H14A 0.9700 .
C14 H14B 0.9700 .
C6 C5 1.504(10) .
C6 H6A 0.9700 .
C6 H6B 0.9700 .
C11 C10 1.523(10) .
C11 H11A 0.9700 .
C11 H11B 0.9700 .
C9 C10 1.494(12) .
C9 H9A 0.9600 .
C9 H9B 0.9600 .
C9 H9C 0.9600 .
C13 H13A 0.9600 .
C13 H13B 0.9600 .
C13 H13C 0.9600 .
C10 H10A 0.9700 .
C10 H10B 0.9700 .
C2 C1 1.478(12) .
C2 H2A 0.9700 .
C2 H2B 0.9700 .
C5 H5A 0.9600 .
C5 H5B 0.9600 .
C5 H5C 0.9600 .
C1 H1A 0.9600 .
C1 H1B 0.9600 .
C1 H1C 0.9600 .
